data_4104487
loop_
_publ_author_name
'Yasufumi Yoshino'
'Takuya Kurahashi'
'Seijiro Matsubara'

_publ_section_title
;
 Nickel-Catalyzed Decarboxylative Carboamination of Alkynes with Isatoic
 Anhydrides
;
_journal_name_full 'Journal of the American Chemical Society'
_journal_page_first 7494
_journal_page_last 7495
_journal_paper_doi 10.1021/ja900805y
_journal_volume 131
_journal_year 2009
_chemical_formula_sum 'C22 H17 N O'
_chemical_formula_weight 311.37
_chemical_name_systematic
; 
 ? 
;
_space_group_IT_number 14
_symmetry_cell_setting monoclinic
_symmetry_space_group_name_Hall '-P 2yn'
_symmetry_space_group_name_H-M 'P 1 21/n 1'
_atom_sites_solution_hydrogens geom
_atom_sites_solution_primary direct
_atom_sites_solution_secondary difmap
_audit_creation_method SHELXL-97
_cell_angle_alpha 90.00
_cell_angle_beta 107.521(9)
_cell_angle_gamma 90.00
_cell_formula_units_Z 4
_cell_length_a 8.940(5)
_cell_length_b 20.345(11)
_cell_length_c 9.707(5)
_cell_measurement_reflns_used 4550
_cell_measurement_temperature 299(2)
_cell_measurement_theta_max 27.11
_cell_measurement_theta_min 2.42
_cell_volume 1683.6(16)
_computing_cell_refinement 'Bruker SMART'
_computing_data_collection 'Bruker SMART'
_computing_data_reduction 'Bruker SAINT'
_computing_molecular_graphics 'Bruker SHELXTL'
_computing_publication_material 'Bruker SHELXTL'
_computing_structure_refinement 'SHELXL-97 (Sheldrick, 1997)'
_computing_structure_solution 'SHELXS-97 (Sheldrick, 1990)'
_diffrn_ambient_temperature 299(2)
_diffrn_measured_fraction_theta_full 0.982
_diffrn_measured_fraction_theta_max 0.982
_diffrn_measurement_device_type 'CCD area detector'
_diffrn_measurement_method 'phi and omega scans'
_diffrn_radiation_monochromator graphite
_diffrn_radiation_source 'fine-focus sealed tube'
_diffrn_radiation_type MoK\a
_diffrn_radiation_wavelength 0.71073
_diffrn_reflns_av_R_equivalents 0.0189
_diffrn_reflns_av_sigmaI/netI 0.0194
_diffrn_reflns_limit_h_max 8
_diffrn_reflns_limit_h_min -11
_diffrn_reflns_limit_k_max 24
_diffrn_reflns_limit_k_min -26
_diffrn_reflns_limit_l_max 12
_diffrn_reflns_limit_l_min -12
_diffrn_reflns_number 10152
_diffrn_reflns_theta_full 27.15
_diffrn_reflns_theta_max 27.15
_diffrn_reflns_theta_min 2.42
_exptl_absorpt_coefficient_mu 0.075
_exptl_absorpt_correction_T_max 0.9852
_exptl_absorpt_correction_T_min 0.9635
_exptl_absorpt_correction_type none
_exptl_crystal_colour colorless
_exptl_crystal_density_diffrn 1.228
_exptl_crystal_density_method 'not measured'
_exptl_crystal_description columnar
_exptl_crystal_F_000 656
_exptl_crystal_size_max 0.50
_exptl_crystal_size_mid 0.30
_exptl_crystal_size_min 0.20
_refine_diff_density_max 0.230
_refine_diff_density_min -0.189
_refine_diff_density_rms 0.036
_refine_ls_extinction_method none
_refine_ls_goodness_of_fit_ref 1.042
_refine_ls_hydrogen_treatment constr
_refine_ls_matrix_type full
_refine_ls_number_parameters 218
_refine_ls_number_reflns 3678
_refine_ls_number_restraints 0
_refine_ls_restrained_S_all 1.042
_refine_ls_R_factor_all 0.0580
_refine_ls_R_factor_gt 0.0498
_refine_ls_shift/su_max 0.000
_refine_ls_shift/su_mean 0.000
_refine_ls_structure_factor_coef Fsqd
_refine_ls_weighting_details 'calc w=1/[\s^2^(Fo^2^)+(0.0788P)^2^+0.2602P] where P=(Fo^2^+2Fc^2^)/3'
_refine_ls_weighting_scheme calc
_refine_ls_wR_factor_gt 0.1402
_refine_ls_wR_factor_ref 0.1478
_reflns_number_gt 3028
_reflns_number_total 3678
_reflns_threshold_expression >2sigma(I)
_cod_data_source_file ja900805y_si_002.cif
_cod_data_source_block 3ac
_cod_database_code 4104487

loop_
_symmetry_equiv_pos_as_xyz
'x, y, z'
'-x+1/2, y+1/2, -z+1/2'
'-x, -y, -z'
'x-1/2, -y-1/2, z-1/2'

loop_
_atom_site_label
_atom_site_type_symbol
_atom_site_fract_x
_atom_site_fract_y
_atom_site_fract_z
_atom_site_U_iso_or_equiv
_atom_site_adp_type
_atom_site_occupancy
_atom_site_symmetry_multiplicity
_atom_site_calc_flag
_atom_site_refinement_flags
N1 N 0.61541(12) 0.03293(5) 0.75336(11) 0.0432(3) Uani 1 1 d .
C1 C 0.57057(16) -0.07844(6) 0.81504(14) 0.0463(3) Uani 1 1 d .
C6 C 0.67014(15) -0.03072(6) 0.78627(13) 0.0437(3) Uani 1 1 d .
C7 C 0.71779(14) 0.08084(6) 0.71715(14) 0.0437(3) Uani 1 1 d .
C13 C 0.46566(14) 0.05008(6) 0.75184(13) 0.0414(3) Uani 1 1 d .
C14 C 0.41731(14) 0.11938(6) 0.71210(14) 0.0439(3) Uani 1 1 d .
O1 O 0.32532(14) -0.10230(5) 0.85003(14) 0.0707(3) Uani 1 1 d .
C20 C 0.36586(15) 0.00603(7) 0.78482(15) 0.0485(3) Uani 1 1 d .
C5 C 0.82374(16) -0.04811(7) 0.79011(17) 0.0559(4) Uani 1 1 d .
H5 H 0.8911 -0.0164 0.7734 0.067 Uiso 1 1 calc R
C22 C 0.41320(16) -0.06113(7) 0.81927(15) 0.0496(3) Uani 1 1 d .
C2 C 0.62571(19) -0.14319(7) 0.84088(16) 0.0584(4) Uani 1 1 d .
H2 H 0.5597 -0.1756 0.8573 0.070 Uiso 1 1 calc R
C3 C 0.7746(2) -0.15968(8) 0.84251(18) 0.0669(4) Uani 1 1 d .
H3 H 0.8090 -0.2029 0.8597 0.080 Uiso 1 1 calc R
C4 C 0.87418(19) -0.11144(8) 0.81837(18) 0.0653(4) Uani 1 1 d .
H4 H 0.9761 -0.1225 0.8215 0.078 Uiso 1 1 calc R
C17 C 0.31739(19) 0.24727(7) 0.6410(2) 0.0655(4) Uani 1 1 d .
H17 H 0.2825 0.2901 0.6174 0.079 Uiso 1 1 calc R
C15 C 0.4422(2) 0.16689(8) 0.81668(17) 0.0700(5) Uani 1 1 d .
H15 H 0.4939 0.1564 0.9125 0.084 Uiso 1 1 calc R
C8 C 0.81176(18) 0.11981(8) 0.82307(17) 0.0585(4) Uani 1 1 d .
H8 H 0.8083 0.1168 0.9177 0.070 Uiso 1 1 calc R
C21 C 0.20314(19) 0.02487(9) 0.7857(2) 0.0733(5) Uani 1 1 d .
H21A H 0.1926 0.0718 0.7809 0.110 Uiso 1 1 calc R
H21B H 0.1859 0.0093 0.8731 0.110 Uiso 1 1 calc R
H21C H 0.1273 0.0055 0.7039 0.110 Uiso 1 1 calc R
C12 C 0.7228(2) 0.08490(8) 0.57730(17) 0.0652(4) Uani 1 1 d .
H12 H 0.6588 0.0581 0.5061 0.078 Uiso 1 1 calc R
C19 C 0.3452(2) 0.13699(8) 0.57152(17) 0.0713(5) Uani 1 1 d .
H19 H 0.3293 0.1057 0.4987 0.086 Uiso 1 1 calc R
C10 C 0.9171(2) 0.16853(8) 0.6479(2) 0.0724(5) Uani 1 1 d .
H10 H 0.9840 0.1986 0.6246 0.087 Uiso 1 1 calc R
C9 C 0.9124(2) 0.16391(8) 0.7869(2) 0.0717(5) Uani 1 1 d .
H9 H 0.9772 0.1905 0.8579 0.086 Uiso 1 1 calc R
C18 C 0.2958(2) 0.20097(9) 0.5371(2) 0.0794(5) Uani 1 1 d .
H18 H 0.2472 0.2123 0.4412 0.095 Uiso 1 1 calc R
C16 C 0.3903(3) 0.23051(9) 0.7795(2) 0.0832(6) Uani 1 1 d .
H16 H 0.4060 0.2623 0.8514 0.100 Uiso 1 1 calc R
C11 C 0.8237(3) 0.12910(10) 0.5430(2) 0.0796(5) Uani 1 1 d .
H11 H 0.8279 0.1320 0.4486 0.095 Uiso 1 1 calc R

loop_
_atom_site_aniso_label
_atom_site_aniso_U_11
_atom_site_aniso_U_22
_atom_site_aniso_U_33
_atom_site_aniso_U_23
_atom_site_aniso_U_13
_atom_site_aniso_U_12
N1 0.0424(5) 0.0357(5) 0.0524(6) 0.0028(4) 0.0154(4) -0.0014(4)
C1 0.0544(7) 0.0368(6) 0.0467(7) 0.0021(5) 0.0139(5) -0.0010(5)
C6 0.0452(6) 0.0385(6) 0.0461(6) 0.0010(5) 0.0117(5) 0.0013(5)
C7 0.0417(6) 0.0368(6) 0.0538(7) 0.0019(5) 0.0163(5) -0.0012(5)
C13 0.0427(6) 0.0362(6) 0.0451(6) -0.0001(5) 0.0131(5) -0.0003(5)
C14 0.0440(6) 0.0368(6) 0.0530(7) 0.0011(5) 0.0179(5) 0.0013(5)
O1 0.0686(7) 0.0503(6) 0.0987(9) 0.0124(6) 0.0336(6) -0.0127(5)
C20 0.0445(7) 0.0429(7) 0.0594(7) 0.0028(6) 0.0177(6) -0.0017(5)
C5 0.0483(7) 0.0517(8) 0.0674(9) 0.0025(6) 0.0169(6) 0.0042(6)
C22 0.0525(7) 0.0422(7) 0.0546(7) 0.0029(5) 0.0166(6) -0.0078(5)
C2 0.0737(10) 0.0388(7) 0.0632(8) 0.0055(6) 0.0213(7) 0.0032(6)
C3 0.0818(11) 0.0446(8) 0.0717(10) 0.0067(7) 0.0195(8) 0.0185(7)
C4 0.0591(9) 0.0608(9) 0.0731(10) 0.0027(7) 0.0157(7) 0.0193(7)
C17 0.0687(9) 0.0373(7) 0.0943(12) 0.0095(7) 0.0301(9) 0.0098(6)
C15 0.0993(13) 0.0534(9) 0.0545(8) -0.0050(7) 0.0189(8) 0.0168(8)
C8 0.0603(8) 0.0560(9) 0.0576(8) -0.0053(6) 0.0154(6) -0.0117(7)
C21 0.0518(8) 0.0641(10) 0.1116(14) 0.0147(9) 0.0359(9) 0.0018(7)
C12 0.0811(11) 0.0610(9) 0.0558(8) -0.0029(7) 0.0243(7) -0.0179(8)
C19 0.0971(12) 0.0509(9) 0.0545(8) -0.0042(7) 0.0059(8) 0.0172(8)
C10 0.0665(10) 0.0543(9) 0.1056(14) 0.0127(9) 0.0399(9) -0.0100(7)
C9 0.0623(9) 0.0571(9) 0.0899(12) -0.0070(8) 0.0143(8) -0.0205(7)
C18 0.1039(14) 0.0609(10) 0.0659(10) 0.0151(8) 0.0142(9) 0.0243(9)
C16 0.1157(15) 0.0482(9) 0.0833(12) -0.0174(8) 0.0263(11) 0.0145(9)
C11 0.1021(14) 0.0739(11) 0.0759(11) 0.0081(9) 0.0466(10) -0.0172(10)

loop_
_atom_type_symbol
_atom_type_description
_atom_type_scat_dispersion_real
_atom_type_scat_dispersion_imag
_atom_type_scat_source
C C 0.0033 0.0016 'International Tables Vol C Tables 4.2.6.8 and 6.1.1.4'
H H 0.0000 0.0000 'International Tables Vol C Tables 4.2.6.8 and 6.1.1.4'
N N 0.0061 0.0033 'International Tables Vol C Tables 4.2.6.8 and 6.1.1.4'
O O 0.0106 0.0060 'International Tables Vol C Tables 4.2.6.8 and 6.1.1.4'

loop_
_geom_angle_atom_site_label_1
_geom_angle_atom_site_label_2
_geom_angle_atom_site_label_3
_geom_angle
C13 N1 C6 120.83(10)
C13 N1 C7 120.57(11)
C6 N1 C7 118.58(11)
C6 C1 C2 118.45(13)
C6 C1 C22 120.87(12)
C2 C1 C22 120.68(12)
N1 C6 C1 119.44(12)
N1 C6 C5 120.96(12)
C1 C6 C5 119.60(13)
C8 C7 C12 120.83(13)
C8 C7 N1 119.78(12)
C12 C7 N1 119.36(12)
C20 C13 N1 122.07(12)
C20 C13 C14 121.40(12)
N1 C13 C14 116.54(10)
C19 C14 C15 118.44(14)
C19 C14 C13 121.19(12)
C15 C14 C13 120.36(13)
C13 C20 C22 120.59(12)
C13 C20 C21 122.23(13)
C22 C20 C21 117.18(12)
C4 C5 C6 120.20(14)
C4 C5 H5 119.9
C6 C5 H5 119.9
O1 C22 C20 122.12(13)
O1 C22 C1 121.78(13)
C20 C22 C1 116.10(11)
C3 C2 C1 121.38(14)
C3 C2 H2 119.3
C1 C2 H2 119.3
C2 C3 C4 119.65(14)
C2 C3 H3 120.2
C4 C3 H3 120.2
C5 C4 C3 120.66(15)
C5 C4 H4 119.7
C3 C4 H4 119.7
C16 C17 C18 119.04(15)
C16 C17 H17 120.5
C18 C17 H17 120.5
C14 C15 C16 119.94(16)
C14 C15 H15 120.0
C16 C15 H15 120.0
C7 C8 C9 118.83(15)
C7 C8 H8 120.6
C9 C8 H8 120.6
C20 C21 H21A 109.5
C20 C21 H21B 109.5
H21A C21 H21B 109.5
C20 C21 H21C 109.5
H21A C21 H21C 109.5
H21B C21 H21C 109.5
C7 C12 C11 119.63(15)
C7 C12 H12 120.2
C11 C12 H12 120.2
C14 C19 C18 120.49(15)
C14 C19 H19 119.8
C18 C19 H19 119.8
C9 C10 C11 120.17(15)
C9 C10 H10 119.9
C11 C10 H10 119.9
C10 C9 C8 120.63(15)
C10 C9 H9 119.7
C8 C9 H9 119.7
C17 C18 C19 120.83(16)
C17 C18 H18 119.6
C19 C18 H18 119.6
C17 C16 C15 121.24(16)
C17 C16 H16 119.4
C15 C16 H16 119.4
C10 C11 C12 119.91(16)
C10 C11 H11 120.0
C12 C11 H11 120.0

loop_
_geom_bond_atom_site_label_1
_geom_bond_atom_site_label_2
_geom_bond_distance
N1 C13 1.3792(17)
N1 C6 1.3871(17)
N1 C7 1.4509(16)
C1 C6 1.4009(18)
C1 C2 1.402(2)
C1 C22 1.463(2)
C6 C5 1.408(2)
C7 C8 1.368(2)
C7 C12 1.374(2)
C13 C20 1.3688(18)
C13 C14 1.4911(18)
C14 C19 1.370(2)
C14 C15 1.370(2)
O1 C22 1.2446(17)
C20 C22 1.440(2)
C20 C21 1.507(2)
C5 C4 1.365(2)
C5 H5 0.9300
C2 C3 1.368(2)
C2 H2 0.9300
C3 C4 1.392(3)
C3 H3 0.9300
C4 H4 0.9300
C17 C16 1.350(3)
C17 C18 1.351(3)
C17 H17 0.9300
C15 C16 1.386(2)
C15 H15 0.9300
C8 C9 1.389(2)
C8 H8 0.9300
C21 H21A 0.9600
C21 H21B 0.9600
C21 H21C 0.9600
C12 C11 1.384(2)
C12 H12 0.9300
C19 C18 1.383(2)
C19 H19 0.9300
C10 C9 1.365(3)
C10 C11 1.366(3)
C10 H10 0.9300
C9 H9 0.9300
C18 H18 0.9300
C16 H16 0.9300
C11 H11 0.9300

loop_
_cod_related_entry_id
_cod_related_entry_database
_cod_related_entry_code
1 ChemSpider 30660179
